data_4081708
loop_
_publ_author_name
'Schwamm, Ryan J.'
'Coles, Martyn P.'

_publ_section_title
;
 Catalytic C--C Bond Formation Promoted by Organo- and Amidomagnesium(II)
 Compounds
;
_journal_issue 19
_journal_name_full Organometallics
_journal_page_first 5277
_journal_paper_doi 10.1021/om400909e
_journal_volume 32
_journal_year 2013
_chemical_compound_source 'synthesis as described'
_chemical_formula_moiety 'C64 H84 Mg2 O8'
_chemical_formula_sum 'C64 H84 Mg2 O8'
_chemical_formula_weight 1029.93
_chemical_name_systematic
;
 ?
;
_space_group_IT_number 15
_symmetry_cell_setting monoclinic
_symmetry_Int_Tables_number 15
_symmetry_space_group_name_Hall '-C 2yc'
_symmetry_space_group_name_H-M 'C 1 2/c 1'
_atom_sites_solution_hydrogens geom
_atom_sites_solution_primary direct
_atom_sites_solution_secondary difmap
_audit_conform_dict_location ftp://ftp.iucr.org/pub/cif_core.dic
_audit_conform_dict_name cif_core.dic
_audit_conform_dict_version 2.3
_audit_creation_date 2013-07-19T11:24:58-00:00
_audit_creation_method 'WinGX routine CIF_UPDATE'
_cell_angle_alpha 90
_cell_angle_beta 105.758(7)
_cell_angle_gamma 90
_cell_formula_units_Z 2
_cell_length_a 11.0212(6)
_cell_length_b 22.0516(10)
_cell_length_c 12.0459(8)
_cell_measurement_reflns_used 7421
_cell_measurement_temperature 120.01(10)
_cell_measurement_theta_max 73.2780
_cell_measurement_theta_min 3.9500
_cell_volume 2817.6(3)
_computing_cell_refinement
;
CrysAlisPro, Agilent Technologies,
Version 1.171.36.28 (release 01-02-2013 CrysAlis171 .NET)
(compiled Feb  1 2013,16:14:44)
;
_computing_data_collection
;
CrysAlisPro, Agilent Technologies,
Version 1.171.36.28 (release 01-02-2013 CrysAlis171 .NET)
(compiled Feb  1 2013,16:14:44)
;
_computing_data_reduction
;
CrysAlisPro, Agilent Technologies,
Version 1.171.36.28 (release 01-02-2013 CrysAlis171 .NET)
(compiled Feb  1 2013,16:14:44)
;
_computing_structure_refinement 'SHELXL-97 (Sheldrick, 1997)'
_diffrn_ambient_temperature 120.01(10)
_diffrn_detector_area_resol_mean 5.3250
_diffrn_measured_fraction_theta_full 0.9985
_diffrn_measured_fraction_theta_max 0.9935
_diffrn_measurement_device_type 'SuperNova, Dual, Cu at zero, Atlas'
_diffrn_measurement_method '\w scans'
_diffrn_orient_matrix_UB_11 -0.0285046500
_diffrn_orient_matrix_UB_12 -0.0569934500
_diffrn_orient_matrix_UB_13 0.0625911000
_diffrn_orient_matrix_UB_21 -0.1421361000
_diffrn_orient_matrix_UB_22 0.0135274000
_diffrn_orient_matrix_UB_23 -0.0437114000
_diffrn_orient_matrix_UB_31 -0.0074850000
_diffrn_orient_matrix_UB_32 -0.0381165000
_diffrn_orient_matrix_UB_33 -0.1088105000
_diffrn_radiation_monochromator mirror
_diffrn_radiation_source 'SuperNova (Cu) X-ray Source'
_diffrn_radiation_type 'Cu K\a'
_diffrn_radiation_wavelength 1.5418
_diffrn_reflns_av_R_equivalents 0.0585
_diffrn_reflns_av_sigmaI/netI 0.0253
_diffrn_reflns_limit_h_max 13
_diffrn_reflns_limit_h_min -13
_diffrn_reflns_limit_k_max 35
_diffrn_reflns_limit_k_min -36
_diffrn_reflns_limit_l_max 27
_diffrn_reflns_limit_l_min -26
_diffrn_reflns_number 17299
_diffrn_reflns_theta_full 66.9682
_diffrn_reflns_theta_max 73.8279
_diffrn_reflns_theta_min 3.8128
_exptl_absorpt_coefficient_mu 0.814
_exptl_absorpt_correction_T_max 1.00000
_exptl_absorpt_correction_T_min 0.63012
_exptl_absorpt_correction_type multi-scan
_exptl_absorpt_process_details
;
CrysAlisPro, Agilent Technologies,
Version 1.171.36.28 (release 01-02-2013 CrysAlis171 .NET)
(compiled Feb  1 2013,16:14:44)
Empirical absorption correction using spherical harmonics,
 implemented in SCALE3 ABSPACK scaling algorithm.
;
_exptl_crystal_colour Colourless
_exptl_crystal_density_diffrn 1.214
_exptl_crystal_density_method 'not measured'
_exptl_crystal_description Block
_exptl_crystal_F_000 1112
_exptl_crystal_size_max 0.55
_exptl_crystal_size_mid 0.41
_exptl_crystal_size_min 0.24
_refine_diff_density_max 1.385
_refine_diff_density_min -0.341
_refine_diff_density_rms 0.084
_refine_ls_extinction_method none
_refine_ls_goodness_of_fit_ref 0.994
_refine_ls_hydrogen_treatment constr
_refine_ls_matrix_type full
_refine_ls_number_parameters 191
_refine_ls_number_reflns 2836
_refine_ls_number_restraints 3
_refine_ls_restrained_S_all 1.015
_refine_ls_R_factor_all 0.078
_refine_ls_R_factor_gt 0.0745
_refine_ls_shift/su_max 0
_refine_ls_shift/su_mean 0
_refine_ls_structure_factor_coef Fsqd
_refine_ls_weighting_details 'calc w=1/[\s^2^(Fo^2^)+(0.1797P)^2^+2.1227P] where P=(Fo^2^+2Fc^2^)/3'
_refine_ls_weighting_scheme calc
_refine_ls_wR_factor_gt 0.221
_refine_ls_wR_factor_ref 0.2294
_reflns_number_gt 2557
_reflns_number_total 2836
_reflns_threshold_expression >2sigma(I)
_cod_data_source_file om400909e_si_002.cif
_cod_data_source_block Compound-4
_cod_database_code 4081708
_reflns_odcompleteness_completeness 99.85
_reflns_odcompleteness_theta 66.97
_reflns_odcompleteness_iscentric 1

loop_
_symmetry_equiv_pos_as_xyz
'x, y, z'
'-x, y, -z+1/2'
'x+1/2, y+1/2, z'
'-x+1/2, y+1/2, -z+1/2'
'-x, -y, -z'
'x, -y, z-1/2'
'-x+1/2, -y+1/2, -z'
'x+1/2, -y+1/2, z-1/2'

loop_
_atom_site_label
_atom_site_type_symbol
_atom_site_fract_x
_atom_site_fract_y
_atom_site_fract_z
_atom_site_U_iso_or_equiv
_atom_site_adp_type
_atom_site_occupancy
_atom_site_symmetry_multiplicity
_atom_site_calc_flag
_atom_site_refinement_flags
_atom_site_disorder_assembly
_atom_site_disorder_group
Mg Mg 0 0.37771(3) 0.25 0.0233(3) Uani 1 2 d S . .
O1 O 0.13540(13) 0.37603(5) 0.14644(13) 0.0303(4) Uani 1 1 d . . .
O2 O 0.15894(13) 0.37886(5) 0.41067(12) 0.0278(4) Uani 1 1 d . . .
C1 C 0 0.27855(11) 0.25 0.0283(6) Uani 1 2 d S . .
C2 C 0 0.22304(11) 0.25 0.0245(5) Uani 1 2 d S A .
C3 C 0 0.15799(11) 0.25 0.0243(5) Uani 1 2 d S . .
C4 C 0.09885(18) 0.12534(7) 0.22529(18) 0.0281(5) Uani 1 1 d . A .
H4 H 0.1668 0.1465 0.2085 0.034 Uiso 1 1 calc R . .
C5 C 0.0981(2) 0.06234(8) 0.22526(18) 0.0363(5) Uani 1 1 d . . .
H5 H 0.1654 0.0408 0.2081 0.044 Uiso 1 1 calc R A .
C6 C 0 0.03069(11) 0.25 0.0333(6) Uani 1 2 d S . .
H6 H 0 -0.0124 0.25 0.04 Uiso 1 2 calc SR . .
C7 C 0 0.47707(11) 0.25 0.0263(5) Uani 1 2 d S . .
C8 C 0 0.53238(11) 0.25 0.0250(5) Uani 1 2 d S A .
C9 C 0 0.59779(10) 0.25 0.0242(5) Uani 1 2 d S . .
C10 C 0.05860(18) 0.63048(8) 0.17933(19) 0.0322(5) Uani 1 1 d . A .
H10 H 0.0985 0.6094 0.1301 0.039 Uiso 1 1 calc R . .
C11 C 0.05895(19) 0.69373(8) 0.1806(2) 0.0387(5) Uani 1 1 d . . .
H11 H 0.1002 0.7154 0.1331 0.046 Uiso 1 1 calc R A .
C12 C 0 0.72503(11) 0.25 0.0324(6) Uani 1 2 d S . .
H12 H 0 0.7681 0.25 0.039 Uiso 1 2 calc SR . .
C17 C 0.23869(18) 0.43095(8) 0.45005(18) 0.0308(5) Uani 1 1 d . A .
H17B H 0.2488 0.4383 0.5331 0.037 Uiso 1 1 calc R . .
H17A H 0.2024 0.4677 0.4063 0.037 Uiso 1 1 calc R . .
C18 C 0.36410(19) 0.41493(9) 0.42843(19) 0.0373(5) Uani 1 1 d . . .
H18B H 0.4351 0.4319 0.4895 0.045 Uiso 1 1 calc R A .
H18A H 0.3689 0.4305 0.3527 0.045 Uiso 1 1 calc R . .
C19 C 0.36661(18) 0.34483(9) 0.43064(18) 0.0355(5) Uani 1 1 d . A .
H19B H 0.3732 0.3282 0.3561 0.043 Uiso 1 1 calc R . .
H19A H 0.4381 0.3296 0.4933 0.043 Uiso 1 1 calc R . .
C20 C 0.24128(18) 0.32815(8) 0.45221(18) 0.0313(5) Uani 1 1 d . A .
H20B H 0.207 0.2907 0.4099 0.038 Uiso 1 1 calc R . .
H20A H 0.2514 0.3216 0.5355 0.038 Uiso 1 1 calc R . .
C13 C 0.1806(2) 0.32173(9) 0.10451(19) 0.0391(5) Uani 0.611(8) 1 d PD A 1
H13A H 0.1081 0.296 0.0648 0.047 Uiso 0.611(8) 1 calc PR A 1
H13B H 0.2333 0.2984 0.1703 0.047 Uiso 0.611(8) 1 calc PR A 1
C14 C 0.2559(4) 0.33700(16) 0.0234(4) 0.0326(9) Uani 0.611(8) 1 d PD A 1
H14A H 0.2042 0.3363 -0.0579 0.039 Uiso 0.611(8) 1 calc PR A 1
H14B H 0.3294 0.3097 0.0327 0.039 Uiso 0.611(8) 1 calc PR A 1
C15 C 0.2958(5) 0.4016(2) 0.0650(6) 0.0383(12) Uani 0.611(8) 1 d PD A 1
H15A H 0.3187 0.4256 0.0042 0.046 Uiso 0.611(8) 1 calc PR A 1
H15B H 0.368 0.4012 0.135 0.046 Uiso 0.611(8) 1 calc PR A 1
C16 C 0.1731(2) 0.42787(9) 0.0922(2) 0.0385(5) Uani 0.611(8) 1 d PD A 1
H16A H 0.1926 0.4631 0.145 0.046 Uiso 0.611(8) 1 calc PR A 1
H16B H 0.1082 0.4395 0.0209 0.046 Uiso 0.611(8) 1 calc PR A 1
C13A C 0.1806(2) 0.32173(9) 0.10451(19) 0.0391(5) Uani 0.389(8) 1 d PD A 2
H13C H 0.1213 0.3061 0.0332 0.047 Uiso 0.389(8) 1 calc PR A 2
H13D H 0.2017 0.2893 0.1636 0.047 Uiso 0.389(8) 1 calc PR A 2
C14A C 0.3086(6) 0.3535(3) 0.0802(7) 0.0371(18) Uani 0.389(8) 1 d PD A 2
H14C H 0.3748 0.3602 0.1532 0.045 Uiso 0.389(8) 1 calc PR A 2
H14D H 0.3433 0.3279 0.0286 0.045 Uiso 0.389(8) 1 calc PR A 2
C15A C 0.2599(7) 0.4129(3) 0.0232(7) 0.0304(15) Uani 0.389(8) 1 d PD A 2
H15C H 0.3278 0.4434 0.0321 0.036 Uiso 0.389(8) 1 calc PR A 2
H15D H 0.2155 0.4077 -0.0595 0.036 Uiso 0.389(8) 1 calc PR A 2
C16A C 0.1731(2) 0.42787(9) 0.0922(2) 0.0385(5) Uani 0.389(8) 1 d PD A 2
H16C H 0.2142 0.4575 0.1523 0.046 Uiso 0.389(8) 1 calc PR A 2
H16D H 0.0971 0.4474 0.0417 0.046 Uiso 0.389(8) 1 calc PR A 2

loop_
_atom_site_aniso_label
_atom_site_aniso_U_11
_atom_site_aniso_U_22
_atom_site_aniso_U_33
_atom_site_aniso_U_23
_atom_site_aniso_U_13
_atom_site_aniso_U_12
Mg 0.0223(5) 0.0125(5) 0.0384(6) 0 0.0139(4) 0
O1 0.0312(7) 0.0231(7) 0.0432(8) 0.0007(4) 0.0216(6) 0.0011(4)
O2 0.0266(7) 0.0180(7) 0.0394(8) 0.0001(4) 0.0098(6) 0.0014(4)
C1 0.0262(12) 0.0180(11) 0.0432(14) 0 0.0140(10) 0
C2 0.0250(11) 0.0182(12) 0.0312(12) 0 0.0089(9) 0
C3 0.0252(11) 0.0156(11) 0.0314(12) 0 0.0067(9) 0
C4 0.0296(9) 0.0185(9) 0.0388(10) 0.0016(6) 0.0136(8) 0.0014(6)
C5 0.0447(11) 0.0206(9) 0.0494(11) 0.0009(8) 0.0224(9) 0.0074(8)
C6 0.0524(16) 0.0128(11) 0.0371(14) 0 0.0163(12) 0
C7 0.0257(11) 0.0174(11) 0.0377(13) 0 0.0119(9) 0
C8 0.0219(11) 0.0192(12) 0.0358(13) 0 0.0112(9) 0
C9 0.0196(10) 0.0159(12) 0.0374(13) 0 0.0083(9) 0
C10 0.0325(10) 0.0196(9) 0.0515(12) -0.0018(7) 0.0233(9) 0.0008(6)
C11 0.0421(11) 0.0194(9) 0.0653(14) 0.0010(8) 0.0330(10) -0.0017(7)
C12 0.0349(13) 0.0138(11) 0.0530(16) 0 0.0198(12) 0
C17 0.0293(9) 0.0196(9) 0.0423(11) -0.0040(7) 0.0077(8) -0.0012(7)
C18 0.0309(10) 0.0325(11) 0.0518(12) -0.0012(8) 0.0168(9) -0.0053(8)
C19 0.0321(10) 0.0341(11) 0.0416(11) 0.0002(8) 0.0123(8) 0.0089(8)
C20 0.0310(9) 0.0191(9) 0.0433(11) 0.0057(7) 0.0093(8) 0.0025(7)
C13 0.0475(12) 0.0328(11) 0.0461(12) 0.0028(8) 0.0281(10) 0.0124(9)
C14 0.0308(18) 0.0345(18) 0.037(2) -0.0079(15) 0.0164(15) 0.0014(14)
C15 0.036(2) 0.043(3) 0.045(3) -0.007(2) 0.026(2) -0.010(2)
C16 0.0466(12) 0.0300(10) 0.0478(12) -0.0007(8) 0.0281(10) -0.0079(8)
C13A 0.0475(12) 0.0328(11) 0.0461(12) 0.0028(8) 0.0281(10) 0.0124(9)
C14A 0.043(3) 0.034(3) 0.045(4) 0.010(3) 0.030(3) 0.012(3)
C15A 0.030(3) 0.031(3) 0.029(3) 0.009(3) 0.009(2) -0.001(2)
C16A 0.0466(12) 0.0300(10) 0.0478(12) -0.0007(8) 0.0281(10) -0.0079(8)

loop_
_atom_type_symbol
_atom_type_description
_atom_type_scat_dispersion_real
_atom_type_scat_dispersion_imag
_atom_type_scat_source
C C 0.0181 0.0091 'International Tables Vol C Tables 4.2.6.8 and 6.1.1.4'
H H 0 0 'International Tables Vol C Tables 4.2.6.8 and 6.1.1.4'
O O 0.0492 0.0322 'International Tables Vol C Tables 4.2.6.8 and 6.1.1.4'
Mg Mg 0.1719 0.1771 'International Tables Vol C Tables 4.2.6.8 and 6.1.1.4'

loop_
_geom_angle_atom_site_label_1
_geom_angle_atom_site_label_2
_geom_angle_atom_site_label_3
_geom_angle
_geom_angle_site_symmetry_1
_geom_angle_site_symmetry_3
C1 Mg O1 89.03(3) . 2
C1 Mg O1 89.03(3) . .
O1 Mg O1 178.06(7) 2 .
C1 Mg C7 180 . .
O1 Mg C7 90.97(3) 2 .
O1 Mg C7 90.97(3) . .
C1 Mg O2 90.65(3) . 2
O1 Mg O2 89.91(5) 2 2
O1 Mg O2 90.11(5) . 2
C7 Mg O2 89.35(3) . 2
C1 Mg O2 90.65(3) . .
O1 Mg O2 90.11(5) 2 .
O1 Mg O2 89.91(5) . .
C7 Mg O2 89.35(3) . .
O2 Mg O2 178.70(6) 2 .
C16 O1 C13 109.40(15) . .
C16 O1 Mg 124.98(11) . .
C13 O1 Mg 124.62(11) . .
C20 O2 C17 103.48(14) . .
C20 O2 Mg 124.37(11) . .
C17 O2 Mg 123.91(11) . .
C2 C1 Mg 180 . .
C1 C2 C3 180 . .
C4 C3 C4 118.3(2) 2 .
C4 C3 C2 120.86(11) 2 .
C4 C3 C2 120.86(11) . .
C5 C4 C3 120.52(17) . .
C5 C4 H4 119.7 . .
C3 C4 H4 119.7 . .
C6 C5 C4 120.59(17) . .
C6 C5 H5 119.7 . .
C4 C5 H5 119.7 . .
C5 C6 C5 119.5(2) . 2
C5 C6 H6 120.2 . .
C5 C6 H6 120.2 2 .
C8 C7 Mg 180 . .
C7 C8 C9 180.0000(10) . .
C10 C9 C10 118.0(2) 2 .
C10 C9 C8 120.99(11) 2 .
C10 C9 C8 120.99(11) . .
C11 C10 C9 120.58(17) . .
C11 C10 H10 119.7 . .
C9 C10 H10 119.7 . .
C12 C11 C10 120.51(17) . .
C12 C11 H11 119.7 . .
C10 C11 H11 119.7 . .
C11 C12 C11 119.8(2) 2 .
C11 C12 H12 120.1 2 .
C11 C12 H12 120.1 . .
O2 C17 C18 105.06(14) . .
O2 C17 H17B 110.7 . .
C18 C17 H17B 110.7 . .
O2 C17 H17A 110.7 . .
C18 C17 H17A 110.7 . .
H17B C17 H17A 108.8 . .
C17 C18 C19 104.06(14) . .
C17 C18 H18B 110.9 . .
C19 C18 H18B 110.9 . .
C17 C18 H18A 110.9 . .
C19 C18 H18A 110.9 . .
H18B C18 H18A 109 . .
C20 C19 C18 103.43(14) . .
C20 C19 H19B 111.1 . .
C18 C19 H19B 111.1 . .
C20 C19 H19A 111.1 . .
C18 C19 H19A 111.1 . .
H19B C19 H19A 109 . .
O2 C20 C19 105.60(15) . .
O2 C20 H20B 110.6 . .
C19 C20 H20B 110.6 . .
O2 C20 H20A 110.6 . .
C19 C20 H20A 110.6 . .
H20B C20 H20A 108.8 . .
O1 C13 C14 110.6(2) . .
O1 C13 H13A 109.5 . .
C14 C13 H13A 109.5 . .
O1 C13 H13B 109.5 . .
C14 C13 H13B 109.5 . .
H13A C13 H13B 108.1 . .
C13 C14 C15 99.0(3) . .
C13 C14 H14A 112 . .
C15 C14 H14A 112 . .
C13 C14 H14B 112 . .
C15 C14 H14B 112 . .
H14A C14 H14B 109.6 . .
C14 C15 C16 102.8(3) . .
C14 C15 H15A 111.2 . .
C16 C15 H15A 111.2 . .
C14 C15 H15B 111.2 . .
C16 C15 H15B 111.2 . .
H15A C15 H15B 109.1 . .
O1 C16 C15 99.9(2) . .
O1 C16 H16A 111.8 . .
C15 C16 H16A 111.8 . .
O1 C16 H16B 111.8 . .
C15 C16 H16B 111.8 . .
H16A C16 H16B 109.5 . .
C15A C14A H14C 111.1 . .
C15A C14A H14D 111.1 . .
H14C C14A H14D 109.1 . .
C14A C15A H15C 112.1 . .
C14A C15A H15D 112.1 . .
H15C C15A H15D 109.7 . .

loop_
_geom_bond_atom_site_label_1
_geom_bond_atom_site_label_2
_geom_bond_distance
_geom_bond_site_symmetry_2
Mg C1 2.187(2) .
Mg O1 2.1898(13) 2
Mg O1 2.1898(13) .
Mg C7 2.191(2) .
Mg O2 2.2301(14) 2
Mg O2 2.2301(14) .
O1 C16 1.433(2) .
O1 C13 1.440(2) .
O2 C20 1.442(2) .
O2 C17 1.446(2) .
C1 C2 1.224(3) .
C2 C3 1.435(3) .
C3 C4 1.404(2) 2
C3 C4 1.404(2) .
C4 C5 1.389(2) .
C4 H4 0.95 .
C5 C6 1.385(2) .
C5 H5 0.95 .
C6 C5 1.385(2) 2
C6 H6 0.95 .
C7 C8 1.220(3) .
C8 C9 1.442(3) .
C9 C10 1.400(2) 2
C9 C10 1.400(2) .
C10 C11 1.395(2) .
C10 H10 0.95 .
C11 C12 1.376(2) .
C11 H11 0.95 .
C12 C11 1.376(2) 2
C12 H12 0.95 .
C17 C18 1.516(3) .
C17 H17B 0.99 .
C17 H17A 0.99 .
C18 C19 1.546(3) .
C18 H18B 0.99 .
C18 H18A 0.99 .
C19 C20 1.518(3) .
C19 H19B 0.99 .
C19 H19A 0.99 .
C20 H20B 0.99 .
C20 H20A 0.99 .
C13 C14 1.482(4) .
C13 H13A 0.99 .
C13 H13B 0.99 .
C14 C15 1.535(6) .
C14 H14A 0.99 .
C14 H14B 0.99 .
C15 C16 1.584(5) .
C15 H15A 0.99 .
C15 H15B 0.99 .
C16 H16A 0.99 .
C16 H16B 0.99 .
C14A C15A 1.508(8) .
C14A H14C 0.99 .
C14A H14D 0.99 .
C15A H15C 0.99 .
C15A H15D 0.99 .
